data_7016943
loop_
_publ_author_name
'Arora, Himanshu'
'Cano, Joan'
'Lloret, Francesc'
'Mukherjee, Rabindranath'

_publ_section_title
;
 Unprecedented heptacopper(ii) cluster with body-centred anti-prismatic
 topology. Structure, magnetism and density functional study.
;
_journal_issue 39
_journal_name_full 'Dalton transactions (Cambridge, England : 2003)'
_journal_page_first 10055
_journal_page_last 10062
_journal_paper_doi 10.1039/c1dt11119a
_journal_volume 40
_journal_year 2011
_chemical_formula_moiety 'C58 H82 Cl4 Cu7 N10 O40'
_chemical_formula_sum 'C58 H82 Cl4 Cu7 N10 O40'
_chemical_formula_weight 2145.92
_chemical_name_systematic
;
?
;
_space_group_IT_number 14
_symmetry_cell_setting monoclinic
_symmetry_space_group_name_Hall '-P 2ybc'
_symmetry_space_group_name_H-M 'P 1 21/c 1'
_atom_sites_solution_hydrogens geom
_atom_sites_solution_primary direct
_atom_sites_solution_secondary difmap
_audit_creation_method SHELXL-97
_cell_angle_alpha 90.00
_cell_angle_beta 114.9920(10)
_cell_angle_gamma 90.00
_cell_formula_units_Z 2
_cell_length_a 13.7503(9)
_cell_length_b 21.2623(13)
_cell_length_c 15.0633(9)
_cell_measurement_temperature 100(2)
_cell_measurement_theta_max 28.34
_cell_measurement_theta_min 1.94
_cell_volume 3991.6(4)
_computing_cell_refinement 'Bruker SMART'
_computing_data_collection 'Bruker SMART APEX'
_computing_data_reduction 'Bruker SAINT PLUS'
_computing_molecular_graphics 'Ortep-3 for Windows (Farrugia, 1997)'
_computing_publication_material 'WingX publication routine (Farrugia, 1999)'
_computing_structure_refinement 'SHELXL-97 (Sheldrick, 1997)'
_computing_structure_solution 'SIR97(Altomare, et. al. 1999)'
_diffrn_ambient_temperature 100(2)
_diffrn_measured_fraction_theta_full 0.992
_diffrn_measured_fraction_theta_max 0.992
_diffrn_measurement_device_type 'CCD area detector'
_diffrn_measurement_method 'phi and omega scan'
_diffrn_radiation_monochromator graphite
_diffrn_radiation_source 'fine-focus sealed tube'
_diffrn_radiation_type MoK\a
_diffrn_radiation_wavelength 0.71073
_diffrn_reflns_av_R_equivalents 0.1045
_diffrn_reflns_av_sigmaI/netI 0.1455
_diffrn_reflns_limit_h_max 18
_diffrn_reflns_limit_h_min -17
_diffrn_reflns_limit_k_max 28
_diffrn_reflns_limit_k_min -22
_diffrn_reflns_limit_l_max 11
_diffrn_reflns_limit_l_min -20
_diffrn_reflns_number 26476
_diffrn_reflns_theta_full 28.34
_diffrn_reflns_theta_max 28.34
_diffrn_reflns_theta_min 1.94
_exptl_absorpt_coefficient_mu 2.064
_exptl_absorpt_correction_T_max 0.8202
_exptl_absorpt_correction_T_min 0.6830
_exptl_absorpt_correction_type empirical
_exptl_absorpt_process_details SADABS
_exptl_crystal_colour blue
_exptl_crystal_density_diffrn 1.785
_exptl_crystal_density_method 'not measured'
_exptl_crystal_description needle
_exptl_crystal_F_000 2182
_exptl_crystal_size_max 0.20
_exptl_crystal_size_mid 0.10
_exptl_crystal_size_min 0.10
_refine_diff_density_max 1.012
_refine_diff_density_min -1.097
_refine_diff_density_rms 0.191
_refine_ls_extinction_method none
_refine_ls_goodness_of_fit_ref 0.973
_refine_ls_hydrogen_treatment mixed
_refine_ls_matrix_type full
_refine_ls_number_parameters 579
_refine_ls_number_reflns 9894
_refine_ls_number_restraints 2
_refine_ls_restrained_S_all 0.973
_refine_ls_R_factor_all 0.1522
_refine_ls_R_factor_gt 0.0733
_refine_ls_shift/su_max 0.001
_refine_ls_shift/su_mean 0.000
_refine_ls_structure_factor_coef Fsqd
_refine_ls_weighting_details 'calc w=1/[\s^2^(Fo^2^)+(0.0788P)^2^+0.0000P] where P=(Fo^2^+2Fc^2^)/3'
_refine_ls_weighting_scheme calc
_refine_ls_wR_factor_gt 0.1523
_refine_ls_wR_factor_ref 0.1952
_reflns_number_gt 5125
_reflns_number_total 9894
_reflns_threshold_expression >2sigma(I)
_cod_data_source_file c1dt11119a.txt
_cod_data_source_block 27augam
_cod_depositor_comments
;
The following automatic conversions were performed:

'_symmetry_cell_setting' value 'Monoclinic' changed to 'monoclinic'
according to /home/saulius/struct/CIF-dictionaries/cif_core.dic
dictionary named 'cif_core.dic' version 2.4.1 from
2010-06-29.

'_exptl_absorpt_correction_type' value 'Empirical'
changed to 'empirical' according to
/home/saulius/struct/CIF-dictionaries/cif_core.dic dictionary named
'cif_core.dic' version 2.4.1 from 2010-06-29.

Automatic conversion script
Id: cif_fix_values 1715 2011-07-08 13:25:40Z adriana 
;
_cod_original_sg_symbol_H-M P21/c
_cod_database_code 7016943

loop_
_symmetry_equiv_pos_as_xyz
'x, y, z'
'-x, y+1/2, -z+1/2'
'-x, -y, -z'
'x, -y-1/2, z-1/2'

loop_
_atom_site_label
_atom_site_type_symbol
_atom_site_fract_x
_atom_site_fract_y
_atom_site_fract_z
_atom_site_U_iso_or_equiv
_atom_site_adp_type
_atom_site_occupancy
_atom_site_symmetry_multiplicity
_atom_site_calc_flag
_atom_site_refinement_flags
_atom_site_disorder_assembly
_atom_site_disorder_group
Cu1 Cu 0.00615(6) 0.94116(3) 0.18803(6) 0.0208(2) Uani 1 1 d . . .
Cu3 Cu -0.17594(6) 1.04860(3) 0.07290(6) 0.0224(2) Uani 1 1 d . . .
Cu2 Cu 0.25712(6) 1.03984(3) 0.25500(6) 0.0216(2) Uani 1 1 d . . .
Cu4 Cu 0.0000 1.0000 0.0000 0.0206(3) Uani 1 2 d S . .
Cl1 Cl 0.79800(15) 0.79967(8) 0.45802(14) 0.0343(4) Uani 1 1 d . . .
Cl2 Cl 0.34606(17) 0.81214(10) 0.76662(18) 0.0509(6) Uani 1 1 d D . .
O1 O 0.2751(4) 0.9907(2) 0.4291(3) 0.0298(11) Uani 1 1 d . . .
O2 O 0.1730(3) 0.96687(19) 0.2725(3) 0.0212(10) Uani 1 1 d . . .
O3 O 0.0237(3) 0.91754(19) 0.0643(3) 0.0207(10) Uani 1 1 d . . .
O4 O 0.1491(4) 0.8785(2) 0.0224(3) 0.0257(11) Uani 1 1 d . . .
O5 O -0.1459(4) 1.1179(2) 0.1671(4) 0.0329(13) Uani 1 1 d . . .
H5 H -0.0900 1.1368 0.1725 0.049 Uiso 1 1 calc R . .
O6 O -0.3296(3) 1.0645(2) 0.0114(4) 0.0283(11) Uani 1 1 d . . .
O7 O -0.2188(3) 0.96069(19) 0.0415(3) 0.0224(10) Uani 1 1 d . . .
O8 O 0.1888(3) 1.0321(2) 0.0927(3) 0.0256(10) Uani 1 1 d . . .
O9 O 0.1341(3) 1.09280(18) 0.2407(3) 0.0255(11) Uani 1 1 d . . .
O10 O 0.0359(4) 1.1773(2) 0.2275(4) 0.0352(13) Uani 1 1 d . . .
O11 O -0.0253(3) 1.02275(19) 0.1159(3) 0.0186(9) Uani 1 1 d . . .
O12 O 0.7281(4) 0.8016(2) 0.3551(4) 0.0396(13) Uani 1 1 d . . .
O13 O 0.9069(5) 0.7972(3) 0.4717(5) 0.070(2) Uani 1 1 d . . .
O14 O 0.7818(4) 0.8554(2) 0.5041(4) 0.0434(14) Uani 1 1 d . . .
O15 O 0.7723(4) 0.7453(2) 0.5004(4) 0.0422(14) Uani 1 1 d . . .
O16 O 0.2857(8) 0.7762(5) 0.8015(8) 0.144(5) Uani 1 1 d . A .
N1 N -0.0529(4) 0.9714(2) 0.2810(4) 0.0244(13) Uani 1 1 d . . .
N2 N 0.0287(4) 0.8520(2) 0.2413(4) 0.0214(12) Uani 1 1 d . . .
N3 N -0.4765(5) 1.1243(3) -0.0611(5) 0.0400(17) Uani 1 1 d . . .
N4 N 0.3745(4) 0.9778(2) 0.2758(4) 0.0221(12) Uani 1 1 d . . .
N5 N 0.3517(4) 1.1154(2) 0.2685(4) 0.0219(12) Uani 1 1 d . . .
C1 C -0.0231(5) 1.0256(3) 0.3318(5) 0.0257(15) Uani 1 1 d . . .
H1 H 0.0341 1.0492 0.3287 0.031 Uiso 1 1 calc R . .
C2 C -0.0723(6) 1.0479(3) 0.3873(5) 0.0315(17) Uani 1 1 d . . .
H2 H -0.0488 1.0860 0.4228 0.038 Uiso 1 1 calc R . .
C3 C -0.1563(6) 1.0148(4) 0.3919(5) 0.0342(18) Uani 1 1 d . . .
H3 H -0.1926 1.0304 0.4288 0.041 Uiso 1 1 calc R . .
C4 C -0.1872(5) 0.9576(3) 0.3411(5) 0.0323(17) Uani 1 1 d . . .
H4 H -0.2432 0.9330 0.3443 0.039 Uiso 1 1 calc R . .
C5 C -0.1332(5) 0.9382(3) 0.2862(5) 0.0239(15) Uani 1 1 d . . .
C6 C -0.1520(5) 0.8743(3) 0.2388(5) 0.0278(16) Uani 1 1 d . . .
H6A H -0.1739 0.8789 0.1675 0.033 Uiso 1 1 calc R . .
H6B H -0.2105 0.8526 0.2485 0.033 Uiso 1 1 calc R . .
C7 C -0.0491(5) 0.8355(3) 0.2842(5) 0.0271(16) Uani 1 1 d . . .
H7A H -0.0145 0.8429 0.3558 0.033 Uiso 1 1 calc R . .
H7B H -0.0672 0.7903 0.2733 0.033 Uiso 1 1 calc R . .
C8 C 0.1404(5) 0.8422(3) 0.3184(5) 0.0277(16) Uani 1 1 d . . .
H8A H 0.1904 0.8407 0.2866 0.033 Uiso 1 1 calc R . .
H8B H 0.1439 0.8010 0.3502 0.033 Uiso 1 1 calc R . .
C9 C 0.1780(5) 0.8938(3) 0.3977(5) 0.0278(16) Uani 1 1 d . . .
H9A H 0.1189 0.9030 0.4168 0.033 Uiso 1 1 calc R . .
H9B H 0.2390 0.8773 0.4563 0.033 Uiso 1 1 calc R . .
C10 C 0.2127(5) 0.9555(3) 0.3669(5) 0.0271(16) Uani 1 1 d . . .
C11 C 0.0075(6) 0.8063(3) 0.1570(5) 0.0296(16) Uani 1 1 d . . .
H11A H 0.0116 0.7630 0.1823 0.036 Uiso 1 1 calc R . .
H11B H -0.0669 0.8130 0.1072 0.036 Uiso 1 1 calc R . .
C12 C 0.0819(5) 0.8111(3) 0.1070(5) 0.0233(15) Uani 1 1 d . . .
H12A H 0.0612 0.7780 0.0559 0.028 Uiso 1 1 calc R . .
H12B H 0.1554 0.8011 0.1560 0.028 Uiso 1 1 calc R . .
C13 C 0.0863(5) 0.8730(3) 0.0595(5) 0.0230(15) Uani 1 1 d . . .
C14 C -0.3740(7) 1.1160(4) -0.0062(6) 0.040(2) Uani 1 1 d . . .
C15 C -0.5273(7) 1.1858(4) -0.0818(7) 0.061(3) Uani 1 1 d . . .
H15A H -0.5769 1.1884 -0.1513 0.092 Uiso 1 1 calc R . .
H15B H -0.4722 1.2185 -0.0665 0.092 Uiso 1 1 calc R . .
H15C H -0.5670 1.1922 -0.0417 0.092 Uiso 1 1 calc R . .
C16 C -0.5468(6) 1.0704(4) -0.1015(6) 0.049(2) Uani 1 1 d . . .
H16A H -0.5836 1.0745 -0.1729 0.074 Uiso 1 1 calc R . .
H16B H -0.6000 1.0688 -0.0742 0.074 Uiso 1 1 calc R . .
H16C H -0.5041 1.0317 -0.0847 0.074 Uiso 1 1 calc R . .
C17 C 0.3490(5) 0.9227(3) 0.2302(5) 0.0236(15) Uani 1 1 d . . .
H17 H 0.2806 0.9185 0.1766 0.028 Uiso 1 1 calc R . .
C18 C 0.4171(5) 0.8707(3) 0.2567(5) 0.0293(16) Uani 1 1 d . . .
H18 H 0.3959 0.8316 0.2234 0.035 Uiso 1 1 calc R . .
C19 C 0.5165(6) 0.8787(3) 0.3334(5) 0.0344(18) Uani 1 1 d . . .
H19 H 0.5649 0.8443 0.3546 0.041 Uiso 1 1 calc R . .
C20 C 0.5464(5) 0.9359(3) 0.3794(5) 0.0308(17) Uani 1 1 d . . .
H20 H 0.6156 0.9414 0.4314 0.037 Uiso 1 1 calc R . .
C21 C 0.4742(5) 0.9854(3) 0.3490(5) 0.0237(15) Uani 1 1 d . . .
C22 C 0.4974(5) 1.0504(3) 0.3929(5) 0.0285(16) Uani 1 1 d . . .
H22A H 0.5745 1.0537 0.4378 0.034 Uiso 1 1 calc R . .
H22B H 0.4555 1.0575 0.4317 0.034 Uiso 1 1 calc R . .
C23 C 0.4686(5) 1.1008(3) 0.3135(5) 0.0273(16) Uani 1 1 d . . .
H23A H 0.5095 1.1396 0.3424 0.033 Uiso 1 1 calc R . .
H23B H 0.4899 1.0860 0.2619 0.033 Uiso 1 1 calc R . .
C24 C 0.3318(5) 1.1594(3) 0.3382(5) 0.0248(15) Uani 1 1 d . . .
H24A H 0.3885 1.1920 0.3602 0.030 Uiso 1 1 calc R . .
H24B H 0.3387 1.1351 0.3966 0.030 Uiso 1 1 calc R . .
C25 C 0.2223(5) 1.1921(3) 0.2954(5) 0.0249(15) Uani 1 1 d . . .
H25A H 0.2168 1.2176 0.3481 0.030 Uiso 1 1 calc R . .
H25B H 0.2210 1.2217 0.2442 0.030 Uiso 1 1 calc R . .
C26 C 0.1241(6) 1.1518(3) 0.2517(5) 0.0271(16) Uani 1 1 d . . .
C27 C 0.3208(5) 1.1456(3) 0.1717(5) 0.0245(15) Uani 1 1 d . . .
H27A H 0.3685 1.1822 0.1807 0.029 Uiso 1 1 calc R . .
H27B H 0.2468 1.1620 0.1498 0.029 Uiso 1 1 calc R . .
C28 C 0.3242(5) 1.1058(3) 0.0909(5) 0.0266(16) Uani 1 1 d . . .
H28A H 0.3948 1.0845 0.1162 0.032 Uiso 1 1 calc R . .
H28B H 0.3205 1.1341 0.0374 0.032 Uiso 1 1 calc R . .
C29 C -0.2372(5) 0.9443(3) -0.0466(5) 0.0227(15) Uani 1 1 d . . .
O17A O 0.3629(9) 0.7821(4) 0.6912(8) 0.077(3) Uani 0.75 1 d P A 1
O18B O 0.4397(10) 0.8312(12) 0.8412(9) 0.138(8) Uani 0.65 1 d P A 1
O19B O 0.2641(14) 0.8559(8) 0.7260(12) 0.081(5) Uani 0.50 1 d P A 1
O17B O 0.304(2) 0.8277(12) 0.6648(5) 0.077(3) Uani 0.25 1 d PD A 2
O18A O 0.4519(7) 0.7864(9) 0.804(2) 0.102(11) Uani 0.35 1 d PD A 2
O19A O 0.3544(18) 0.8792(7) 0.7833(18) 0.095(6) Uani 0.50 1 d P A 2
O1W O 0.2474(16) 0.7421(8) 0.5095(14) 0.122(7) Uani 0.50 1 d P . .
O2W O -0.402(2) 1.2995(14) 0.046(3) 0.256(18) Uani 0.50 1 d P . .
H3S H -0.333(5) 1.150(3) 0.004(5) 0.016(18) Uiso 1 1 d . . .
H4S H -0.162(8) 1.132(4) 0.204(7) 0.07(4) Uiso 1 1 d . . .

loop_
_atom_site_aniso_label
_atom_site_aniso_U_11
_atom_site_aniso_U_22
_atom_site_aniso_U_33
_atom_site_aniso_U_23
_atom_site_aniso_U_13
_atom_site_aniso_U_12
Cu1 0.0195(4) 0.0211(4) 0.0199(4) -0.0007(3) 0.0064(3) 0.0001(3)
Cu3 0.0182(4) 0.0244(4) 0.0214(5) -0.0028(3) 0.0052(3) 0.0026(3)
Cu2 0.0183(4) 0.0215(4) 0.0217(5) -0.0001(3) 0.0051(3) -0.0017(3)
Cu4 0.0211(6) 0.0203(6) 0.0193(6) 0.0006(5) 0.0073(5) 0.0028(4)
Cl1 0.0385(10) 0.0377(10) 0.0303(10) 0.0076(8) 0.0182(9) 0.0103(8)
Cl2 0.0391(12) 0.0537(13) 0.0702(16) -0.0253(12) 0.0332(12) -0.0132(10)
O1 0.031(3) 0.025(2) 0.024(3) -0.006(2) 0.003(2) -0.007(2)
O2 0.017(2) 0.027(2) 0.019(2) 0.0034(19) 0.0072(19) 0.0009(18)
O3 0.020(2) 0.022(2) 0.020(2) -0.0028(19) 0.0081(19) 0.0036(18)
O4 0.025(3) 0.025(2) 0.026(3) 0.000(2) 0.010(2) 0.0028(19)
O5 0.031(3) 0.031(3) 0.036(3) -0.012(2) 0.014(3) 0.002(2)
O6 0.014(2) 0.026(3) 0.038(3) 0.001(2) 0.005(2) 0.0039(19)
O7 0.021(2) 0.022(2) 0.019(2) -0.0031(19) 0.0029(19) 0.0025(18)
O8 0.026(2) 0.027(2) 0.025(3) 0.000(2) 0.011(2) -0.0018(19)
O9 0.026(2) 0.016(2) 0.032(3) -0.006(2) 0.010(2) 0.0007(18)
O10 0.025(3) 0.022(3) 0.055(4) -0.005(2) 0.014(3) 0.004(2)
O11 0.010(2) 0.028(2) 0.018(2) 0.0024(18) 0.0055(18) 0.0000(17)
O12 0.047(3) 0.048(3) 0.019(3) 0.008(2) 0.009(2) 0.014(2)
O13 0.049(4) 0.114(6) 0.059(4) 0.028(4) 0.033(4) 0.032(4)
O14 0.062(4) 0.031(3) 0.036(3) 0.000(2) 0.020(3) 0.000(3)
O15 0.067(4) 0.026(3) 0.036(3) 0.005(2) 0.024(3) 0.004(3)
O16 0.170(9) 0.171(9) 0.161(10) -0.097(8) 0.139(8) -0.131(8)
N1 0.024(3) 0.025(3) 0.024(3) 0.002(2) 0.009(3) 0.002(2)
N2 0.021(3) 0.025(3) 0.018(3) -0.005(2) 0.007(2) -0.004(2)
N3 0.029(4) 0.050(4) 0.035(4) 0.009(3) 0.009(3) 0.025(3)
N4 0.012(3) 0.021(3) 0.027(3) 0.002(2) 0.003(2) 0.002(2)
N5 0.018(3) 0.023(3) 0.021(3) 0.001(2) 0.005(2) -0.007(2)
C1 0.032(4) 0.024(3) 0.020(4) 0.000(3) 0.009(3) -0.003(3)
C2 0.037(4) 0.032(4) 0.029(4) -0.005(3) 0.018(4) 0.003(3)
C3 0.030(4) 0.051(5) 0.025(4) 0.004(4) 0.014(3) 0.006(3)
C4 0.026(4) 0.038(4) 0.036(4) 0.013(4) 0.016(3) 0.003(3)
C5 0.023(3) 0.023(3) 0.025(4) 0.005(3) 0.010(3) -0.004(3)
C6 0.023(4) 0.036(4) 0.021(4) 0.002(3) 0.006(3) -0.003(3)
C7 0.033(4) 0.022(3) 0.025(4) 0.002(3) 0.011(3) -0.002(3)
C8 0.027(4) 0.024(3) 0.027(4) 0.011(3) 0.006(3) 0.001(3)
C9 0.020(3) 0.031(4) 0.023(4) 0.002(3) 0.000(3) -0.003(3)
C10 0.029(4) 0.030(4) 0.017(4) -0.005(3) 0.005(3) 0.000(3)
C11 0.034(4) 0.022(3) 0.029(4) -0.001(3) 0.010(3) -0.005(3)
C12 0.027(4) 0.019(3) 0.022(4) -0.005(3) 0.008(3) -0.001(3)
C13 0.013(3) 0.027(4) 0.016(3) -0.007(3) -0.007(3) 0.000(3)
C14 0.040(5) 0.048(5) 0.031(5) -0.002(4) 0.014(4) -0.001(4)
C15 0.057(6) 0.065(6) 0.069(7) 0.019(5) 0.033(5) 0.030(5)
C16 0.026(4) 0.075(6) 0.046(5) 0.011(5) 0.014(4) 0.010(4)
C17 0.015(3) 0.029(4) 0.023(4) 0.002(3) 0.005(3) 0.000(3)
C18 0.028(4) 0.029(4) 0.032(4) 0.000(3) 0.014(3) 0.004(3)
C19 0.029(4) 0.040(4) 0.033(5) 0.001(4) 0.013(4) 0.005(3)
C20 0.005(3) 0.049(4) 0.031(4) 0.007(3) 0.000(3) -0.002(3)
C21 0.012(3) 0.038(4) 0.018(4) 0.002(3) 0.003(3) -0.004(3)
C22 0.025(4) 0.030(4) 0.024(4) -0.005(3) 0.003(3) -0.008(3)
C23 0.023(4) 0.024(4) 0.031(4) 0.001(3) 0.009(3) 0.002(3)
C24 0.023(3) 0.027(4) 0.023(4) -0.008(3) 0.008(3) -0.007(3)
C25 0.026(4) 0.028(4) 0.020(4) -0.003(3) 0.008(3) -0.010(3)
C26 0.036(4) 0.027(4) 0.018(4) -0.001(3) 0.011(3) -0.004(3)
C27 0.029(4) 0.028(4) 0.019(4) 0.000(3) 0.012(3) -0.004(3)
C28 0.024(4) 0.024(3) 0.037(4) 0.003(3) 0.017(3) -0.003(3)
C29 0.013(3) 0.027(4) 0.023(4) 0.003(3) 0.003(3) -0.001(3)
O17A 0.105(8) 0.058(6) 0.106(8) -0.044(6) 0.083(7) -0.032(5)
O18B 0.056(9) 0.31(2) 0.053(8) -0.064(13) 0.031(7) -0.099(12)
O19B 0.091(12) 0.095(12) 0.083(12) 0.042(10) 0.060(10) 0.067(10)
O17B 0.105(8) 0.058(6) 0.106(8) -0.044(6) 0.083(7) -0.032(5)
O18A 0.12(2) 0.043(12) 0.21(4) 0.017(16) 0.14(3) 0.032(13)
O19A 0.101(14) 0.057(10) 0.17(2) 0.009(11) 0.094(15) 0.007(10)
O1W 0.167(19) 0.111(14) 0.116(16) 0.005(12) 0.088(15) 0.004(13)
O2W 0.13(2) 0.26(3) 0.28(4) -0.06(3) -0.02(2) 0.05(2)

loop_
_atom_type_symbol
_atom_type_description
_atom_type_scat_dispersion_real
_atom_type_scat_dispersion_imag
_atom_type_scat_source
C C 0.0033 0.0016 'International Tables Vol C Tables 4.2.6.8 and 6.1.1.4'
H H 0.0000 0.0000 'International Tables Vol C Tables 4.2.6.8 and 6.1.1.4'
N N 0.0061 0.0033 'International Tables Vol C Tables 4.2.6.8 and 6.1.1.4'
O O 0.0106 0.0060 'International Tables Vol C Tables 4.2.6.8 and 6.1.1.4'
Cl Cl 0.1484 0.1585 'International Tables Vol C Tables 4.2.6.8 and 6.1.1.4'
Cu Cu 0.3201 1.2651 'International Tables Vol C Tables 4.2.6.8 and 6.1.1.4'

loop_
_geom_angle_atom_site_label_1
_geom_angle_atom_site_label_2
_geom_angle_atom_site_label_3
_geom_angle
_geom_angle_site_symmetry_1
_geom_angle_site_symmetry_3
O11 Cu1 N1 92.48(19) . .
O11 Cu1 N2 171.40(19) . .
N1 Cu1 N2 93.6(2) . .
O11 Cu1 O3 78.37(17) . .
N1 Cu1 O3 163.52(19) . .
N2 Cu1 O3 94.24(19) . .
O11 Cu1 O2 91.88(15) . .
N1 Cu1 O2 98.61(19) . .
N2 Cu1 O2 93.22(18) . .
O3 Cu1 O2 95.40(17) . .
O6 Cu3 O7 83.98(18) . .
O6 Cu3 O5 93.9(2) . .
O7 Cu3 O5 147.2(2) . .
O6 Cu3 O11 170.10(19) . .
O7 Cu3 O11 88.88(17) . .
O5 Cu3 O11 95.8(2) . .
O6 Cu3 O4 90.82(18) . 3_575
O7 Cu3 O4 128.20(18) . 3_575
O5 Cu3 O4 84.4(2) . 3_575
O11 Cu3 O4 88.21(17) . 3_575
O9 Cu2 N4 173.1(2) . .
O9 Cu2 O2 86.59(17) . .
N4 Cu2 O2 86.67(19) . .
O9 Cu2 N5 92.5(2) . .
N4 Cu2 N5 93.8(2) . .
O2 Cu2 N5 167.8(2) . .
O9 Cu2 O8 88.69(18) . .
N4 Cu2 O8 93.5(2) . .
O2 Cu2 O8 95.03(17) . .
N5 Cu2 O8 97.11(19) . .
O3 Cu4 O3 180.00(11) . 3_575
O3 Cu4 O11 99.35(17) . 3_575
O3 Cu4 O11 80.65(17) 3_575 3_575
O3 Cu4 O11 80.65(17) . .
O3 Cu4 O11 99.35(17) 3_575 .
O11 Cu4 O11 180.000(1) 3_575 .
O13 Cl1 O15 110.3(4) . .
O13 Cl1 O14 109.2(4) . .
O15 Cl1 O14 109.4(3) . .
O13 Cl1 O12 109.9(4) . .
O15 Cl1 O12 108.9(3) . .
O14 Cl1 O12 109.1(3) . .
O18B Cl2 O16 111.1(8) . .
O18B Cl2 O19B 118.1(13) . .
O16 Cl2 O19B 91.8(9) . .
O18B Cl2 O17A 112.3(8) . .
O16 Cl2 O17A 112.7(5) . .
O19B Cl2 O17A 109.2(8) . .
O18B Cl2 O18A 48.5(11) . .
O16 Cl2 O18A 108.1(11) . .
O19B Cl2 O18A 158.8(12) . .
O17A Cl2 O18A 70.1(11) . .
O18B Cl2 O17B 128.9(13) . .
O16 Cl2 O17B 119.8(12) . .
O19B Cl2 O17B 59.1(12) . .
O17A Cl2 O17B 50.9(11) . .
O18A Cl2 O17B 113.5(16) . .
O18B Cl2 O19A 65.5(11) . .
O16 Cl2 O19A 119.7(8) . .
O19B Cl2 O19A 53.5(9) . .
O17A Cl2 O19A 124.2(9) . .
O18A Cl2 O19A 108.4(12) . .
O17B Cl2 O19A 85.7(14) . .
C10 O2 Cu2 106.5(4) . .
C10 O2 Cu1 116.2(4) . .
Cu2 O2 Cu1 129.7(2) . .
C13 O3 Cu4 126.8(4) . .
C13 O3 Cu1 124.4(4) . .
Cu4 O3 Cu1 99.90(18) . .
C13 O4 Cu3 134.5(4) . 3_575
Cu3 O5 H5 109.5 . .
Cu3 O5 H4S 144(8) . .
H5 O5 H4S 106.4 . .
C14 O6 Cu3 126.8(5) . .
C29 O7 Cu3 114.5(4) . .
C29 O8 Cu2 120.3(4) 3_575 .
C26 O9 Cu2 133.0(4) . .
Cu3 O11 Cu4 109.34(19) . .
Cu3 O11 Cu1 112.20(19) . .
Cu4 O11 Cu1 100.92(18) . .
C5 N1 C1 118.6(6) . .
C5 N1 Cu1 117.4(4) . .
C1 N1 Cu1 123.8(5) . .
C8 N2 C7 108.4(5) . .
C8 N2 C11 109.2(5) . .
C7 N2 C11 106.7(5) . .
C8 N2 Cu1 111.9(4) . .
C7 N2 Cu1 111.7(4) . .
C11 N2 Cu1 108.8(4) . .
C14 N3 C15 123.2(8) . .
C14 N3 C16 120.3(7) . .
C15 N3 C16 116.4(7) . .
C17 N4 C21 118.7(5) . .
C17 N4 Cu2 118.7(4) . .
C21 N4 Cu2 121.2(4) . .
C27 N5 C23 110.2(5) . .
C27 N5 C24 110.7(5) . .
C23 N5 C24 106.8(5) . .
C27 N5 Cu2 109.9(4) . .
C23 N5 Cu2 113.8(4) . .
C24 N5 Cu2 105.2(4) . .
N1 C1 C2 122.3(6) . .
N1 C1 H1 118.9 . .
C2 C1 H1 118.9 . .
C1 C2 C3 119.8(7) . .
C1 C2 H2 120.1 . .
C3 C2 H2 120.1 . .
C2 C3 C4 118.8(7) . .
C2 C3 H3 120.6 . .
C4 C3 H3 120.6 . .
C5 C4 C3 117.9(6) . .
C5 C4 H4 121.1 . .
C3 C4 H4 121.1 . .
N1 C5 C4 122.7(6) . .
N1 C5 C6 115.4(6) . .
C4 C5 C6 121.5(6) . .
C5 C6 C7 109.5(5) . .
C5 C6 H6A 109.8 . .
C7 C6 H6A 109.8 . .
C5 C6 H6B 109.8 . .
C7 C6 H6B 109.8 . .
H6A C6 H6B 108.2 . .
N2 C7 C6 111.9(5) . .
N2 C7 H7A 109.2 . .
C6 C7 H7A 109.2 . .
N2 C7 H7B 109.2 . .
C6 C7 H7B 109.2 . .
H7A C7 H7B 107.9 . .
N2 C8 C9 113.5(5) . .
N2 C8 H8A 108.9 . .
C9 C8 H8A 108.9 . .
N2 C8 H8B 108.9 . .
C9 C8 H8B 108.9 . .
H8A C8 H8B 107.7 . .
C10 C9 C8 114.8(6) . .
C10 C9 H9A 108.6 . .
C8 C9 H9A 108.6 . .
C10 C9 H9B 108.6 . .
C8 C9 H9B 108.6 . .
H9A C9 H9B 107.5 . .
O1 C10 O2 123.6(6) . .
O1 C10 C9 119.9(6) . .
O2 C10 C9 116.5(5) . .
C12 C11 N2 116.2(5) . .
C12 C11 H11A 108.2 . .
N2 C11 H11A 108.2 . .
C12 C11 H11B 108.2 . .
N2 C11 H11B 108.2 . .
H11A C11 H11B 107.4 . .
C11 C12 C13 117.7(5) . .
C11 C12 H12A 107.9 . .
C13 C12 H12A 107.9 . .
C11 C12 H12B 107.9 . .
C13 C12 H12B 107.9 . .
H12A C12 H12B 107.2 . .
O4 C13 O3 124.6(6) . .
O4 C13 C12 118.7(6) . .
O3 C13 C12 116.6(6) . .
O6 C14 N3 124.1(8) . .
O6 C14 H3S 118(4) . .
N3 C14 H3S 116(4) . .
N3 C15 H15A 109.5 . .
N3 C15 H15B 109.5 . .
H15A C15 H15B 109.5 . .
N3 C15 H15C 109.5 . .
H15A C15 H15C 109.5 . .
H15B C15 H15C 109.5 . .
N3 C16 H16A 109.5 . .
N3 C16 H16B 109.5 . .
H16A C16 H16B 109.5 . .
N3 C16 H16C 109.5 . .
H16A C16 H16C 109.5 . .
H16B C16 H16C 109.5 . .
N4 C17 C18 123.6(6) . .
N4 C17 H17 118.2 . .
C18 C17 H17 118.2 . .
C19 C18 C17 116.8(6) . .
C19 C18 H18 121.6 . .
C17 C18 H18 121.6 . .
C20 C19 C18 120.8(7) . .
C20 C19 H19 119.6 . .
C18 C19 H19 119.6 . .
C19 C20 C21 119.1(6) . .
C19 C20 H20 120.5 . .
C21 C20 H20 120.5 . .
N4 C21 C20 120.9(6) . .
N4 C21 C22 114.8(6) . .
C20 C21 C22 124.3(6) . .
C21 C22 C23 111.2(6) . .
C21 C22 H22A 109.4 . .
C23 C22 H22A 109.4 . .
C21 C22 H22B 109.4 . .
C23 C22 H22B 109.4 . .
H22A C22 H22B 108.0 . .
N5 C23 C22 112.0(5) . .
N5 C23 H23A 109.2 . .
C22 C23 H23A 109.2 . .
N5 C23 H23B 109.2 . .
C22 C23 H23B 109.2 . .
H23A C23 H23B 107.9 . .
N5 C24 C25 115.0(5) . .
N5 C24 H24A 108.5 . .
C25 C24 H24A 108.5 . .
N5 C24 H24B 108.5 . .
C25 C24 H24B 108.5 . .
H24A C24 H24B 107.5 . .
C26 C25 C24 118.0(5) . .
C26 C25 H25A 107.8 . .
C24 C25 H25A 107.8 . .
C26 C25 H25B 107.8 . .
C24 C25 H25B 107.8 . .
H25A C25 H25B 107.2 . .
O10 C26 O9 122.5(6) . .
O10 C26 C25 118.0(6) . .
O9 C26 C25 119.5(6) . .
N5 C27 C28 117.4(5) . .
N5 C27 H27A 108.0 . .
C28 C27 H27A 108.0 . .
N5 C27 H27B 108.0 . .
C28 C27 H27B 108.0 . .
H27A C27 H27B 107.2 . .
C27 C28 C29 117.4(6) . 3_575
C27 C28 H28A 107.9 . .
C29 C28 H28A 107.9 3_575 .
C27 C28 H28B 107.9 . .
C29 C28 H28B 107.9 3_575 .
H28A C28 H28B 107.2 . .
O8 C29 O7 123.0(6) 3_575 .
O8 C29 C28 122.5(6) 3_575 3_575
O7 C29 C28 114.5(6) . 3_575

loop_
_geom_bond_atom_site_label_1
_geom_bond_atom_site_label_2
_geom_bond_distance
_geom_bond_site_symmetry_2
Cu1 O11 1.995(4) .
Cu1 N1 1.999(6) .
Cu1 N2 2.030(5) .
Cu1 O3 2.041(4) .
Cu1 O2 2.171(4) .
Cu3 O6 1.945(4) .
Cu3 O7 1.957(4) .
Cu3 O5 1.965(5) .
Cu3 O11 1.969(4) .
Cu3 O4 2.246(5) 3_575
Cu2 O9 1.966(4) .
Cu2 N4 2.005(5) .
Cu2 O2 2.018(4) .
Cu2 N5 2.023(5) .
Cu2 O8 2.224(5) .
Cu4 O3 1.963(4) .
Cu4 O3 1.963(4) 3_575
Cu4 O11 1.979(4) 3_575
Cu4 O11 1.979(4) .
Cl1 O13 1.424(6) .
Cl1 O15 1.435(5) .
Cl1 O14 1.437(5) .
Cl1 O12 1.438(5) .
Cl2 O18B 1.365(11) .
Cl2 O16 1.385(8) .
Cl2 O19B 1.388(12) .
Cl2 O17A 1.405(9) .
Cl2 O18A 1.429(2) .
Cl2 O17B 1.431(2) .
Cl2 O19A 1.443(15) .
O1 C10 1.223(7) .
O2 C10 1.312(8) .
O3 C13 1.303(7) .
O4 C13 1.217(8) .
O4 Cu3 2.246(5) 3_575
O5 H5 0.8400 .
O5 H4S 0.74(9) .
O6 C14 1.227(9) .
O7 C29 1.289(8) .
O8 C29 1.252(8) 3_575
O9 C26 1.281(7) .
O10 C26 1.235(8) .
N1 C5 1.340(8) .
N1 C1 1.348(8) .
N2 C8 1.498(8) .
N2 C7 1.507(8) .
N2 C11 1.526(8) .
N3 C14 1.311(10) .
N3 C15 1.453(9) .
N3 C16 1.456(10) .
N4 C17 1.328(8) .
N4 C21 1.358(7) .
N5 C27 1.481(8) .
N5 C23 1.490(8) .
N5 C24 1.515(8) .
C1 C2 1.364(10) .
C1 H1 0.9500 .
C2 C3 1.378(10) .
C2 H2 0.9500 .
C3 C4 1.403(10) .
C3 H3 0.9500 .
C4 C5 1.387(10) .
C4 H4 0.9500 .
C5 C6 1.506(9) .
C6 C7 1.528(9) .
C6 H6A 0.9900 .
C6 H6B 0.9900 .
C7 H7A 0.9900 .
C7 H7B 0.9900 .
C8 C9 1.543(9) .
C8 H8A 0.9900 .
C8 H8B 0.9900 .
C9 C10 1.532(9) .
C9 H9A 0.9900 .
C9 H9B 0.9900 .
C11 C12 1.509(9) .
C11 H11A 0.9900 .
C11 H11B 0.9900 .
C12 C13 1.511(9) .
C12 H12A 0.9900 .
C12 H12B 0.9900 .
C14 H3S 0.88(6) .
C15 H15A 0.9800 .
C15 H15B 0.9800 .
C15 H15C 0.9800 .
C16 H16A 0.9800 .
C16 H16B 0.9800 .
C16 H16C 0.9800 .
C17 C18 1.393(9) .
C17 H17 0.9500 .
C18 C19 1.378(9) .
C18 H18 0.9500 .
C19 C20 1.373(9) .
C19 H19 0.9500 .
C20 C21 1.386(9) .
C20 H20 0.9500 .
C21 C22 1.507(9) .
C22 C23 1.529(9) .
C22 H22A 0.9900 .
C22 H22B 0.9900 .
C23 H23A 0.9900 .
C23 H23B 0.9900 .
C24 C25 1.533(9) .
C24 H24A 0.9900 .
C24 H24B 0.9900 .
C25 C26 1.496(9) .
C25 H25A 0.9900 .
C25 H25B 0.9900 .
C27 C28 1.500(9) .
C27 H27A 0.9900 .
C27 H27B 0.9900 .
C28 C29 1.529(8) 3_575
C28 H28A 0.9900 .
C28 H28B 0.9900 .
C29 O8 1.252(8) 3_575
C29 C28 1.529(8) 3_575
